data_7207039
loop_
_publ_author_name
'Haldar, Ritesh'
'Maji, Tapas Kumar'

_publ_section_title
;
 Selective carbon dioxide uptake and crystal-to-crystal transformation:
 porous 3D framework to 1D chain triggered by conformational change of the
 spacer
;
_journal_issue 2
_journal_name_full CrystEngComm
_journal_page_first 684
_journal_paper_doi 10.1039/c1ce05847a
_journal_volume 14
_journal_year 2012
_chemical_formula_sum 'C28 H24 N10 O Zn'
_chemical_formula_weight 581.94
_chemical_name_systematic
;
?
;
_space_group_IT_number 15
_symmetry_cell_setting monoclinic
_symmetry_space_group_name_Hall '-C 2yc'
_symmetry_space_group_name_H-M 'C 1 2/c 1'
_atom_sites_solution_hydrogens geom
_atom_sites_solution_primary direct
_atom_sites_solution_secondary difmap
_audit_creation_method SHELXL-97
_cell_angle_alpha 90.00
_cell_angle_beta 100.9810(10)
_cell_angle_gamma 90.00
_cell_formula_units_Z 4
_cell_length_a 18.7806(5)
_cell_length_b 19.9045(5)
_cell_length_c 8.7871(2)
_cell_measurement_temperature 293(2)
_cell_volume 3224.64(14)
_computing_cell_refinement SMART
_computing_data_collection 'SMART (BRUKER, 2000)'
_computing_data_reduction 'SAINT (Bruker, 2000)'
_computing_molecular_graphics 'Mercury 1.4.1'
_computing_publication_material 'PLATON (Spek, 2003)'
_computing_structure_refinement 'SHELXL-97 (Sheldrick, 1997)'
_computing_structure_solution 'SIR-92 (Altomare et al. 1994)'
_diffrn_ambient_temperature 293(2)
_diffrn_measured_fraction_theta_full 0.998
_diffrn_measured_fraction_theta_max 0.998
_diffrn_radiation_monochromator graphite
_diffrn_radiation_source 'fine-focus sealed tube'
_diffrn_radiation_type MoK\a
_diffrn_radiation_wavelength 0.71073
_diffrn_reflns_av_R_equivalents 0.0394
_diffrn_reflns_av_sigmaI/netI 0.0392
_diffrn_reflns_limit_h_max 23
_diffrn_reflns_limit_h_min -20
_diffrn_reflns_limit_k_max 22
_diffrn_reflns_limit_k_min -24
_diffrn_reflns_limit_l_max 10
_diffrn_reflns_limit_l_min -10
_diffrn_reflns_number 19272
_diffrn_reflns_theta_full 26.37
_diffrn_reflns_theta_max 26.37
_diffrn_reflns_theta_min 1.51
_exptl_absorpt_coefficient_mu 0.797
_exptl_absorpt_correction_T_max 0.9963
_exptl_absorpt_correction_T_min 0.8861
_exptl_absorpt_correction_type empirical
_exptl_absorpt_process_details SADABS
_exptl_crystal_colour colorless
_exptl_crystal_density_diffrn 1.199
_exptl_crystal_density_method 'not measured'
_exptl_crystal_description 'square block'
_exptl_crystal_F_000 1200
_exptl_crystal_size_max 0.06
_exptl_crystal_size_mid 0.04
_exptl_crystal_size_min 0.04
_refine_diff_density_max 1.406
_refine_diff_density_min -0.550
_refine_diff_density_rms 0.225
_refine_ls_extinction_method none
_refine_ls_goodness_of_fit_ref 1.151
_refine_ls_hydrogen_treatment noref
_refine_ls_matrix_type full
_refine_ls_number_parameters 178
_refine_ls_number_reflns 3285
_refine_ls_number_restraints 1
_refine_ls_restrained_S_all 1.151
_refine_ls_R_factor_all 0.1016
_refine_ls_R_factor_gt 0.0815
_refine_ls_shift/su_max 0.000
_refine_ls_shift/su_mean 0.000
_refine_ls_structure_factor_coef Fsqd
_refine_ls_weighting_details 'calc w=1/[\s^2^(Fo^2^)+(0.1721P)^2^+9.2850P] where P=(Fo^2^+2Fc^2^)/3'
_refine_ls_weighting_scheme calc
_refine_ls_wR_factor_gt 0.2585
_refine_ls_wR_factor_ref 0.2764
_reflns_number_gt 2644
_reflns_number_total 3285
_reflns_threshold_expression >2sigma(I)
_cod_data_source_file c1ce05847a.txt
_cod_data_source_block compound1a
_cod_original_sg_symbol_H-M C2/c
_cod_database_code 7207039

loop_
_symmetry_equiv_pos_as_xyz
'x, y, z'
'-x, y, -z+1/2'
'x+1/2, y+1/2, z'
'-x+1/2, y+1/2, -z+1/2'
'-x, -y, -z'
'x, -y, z-1/2'
'-x+1/2, -y+1/2, -z'
'x+1/2, -y+1/2, z-1/2'

loop_
_atom_site_label
_atom_site_type_symbol
_atom_site_fract_x
_atom_site_fract_y
_atom_site_fract_z
_atom_site_U_iso_or_equiv
_atom_site_adp_type
_atom_site_occupancy
_atom_site_symmetry_multiplicity
_atom_site_calc_flag
_atom_site_refinement_flags
C6 C 0.6490(3) 0.3896(3) 0.2290(7) 0.0516(15) Uani 1 1 d .
H6 H 0.6545 0.3490 0.1803 0.062 Uiso 1 1 calc R
C7 C 0.5829(4) 0.4596(3) 0.3520(8) 0.0532(15) Uani 1 1 d .
H7 H 0.5414 0.4681 0.3923 0.064 Uiso 1 1 calc R
C9 C 0.6350(5) 0.5085(4) 0.3674(9) 0.069(2) Uani 1 1 d .
H9 H 0.6281 0.5489 0.4159 0.083 Uiso 1 1 calc R
C10 C 0.6975(5) 0.4980(4) 0.3111(9) 0.068(2) Uani 1 1 d .
C8 C 0.7040(4) 0.4367(4) 0.2437(9) 0.069(2) Uani 1 1 d .
H8 H 0.7461 0.4267 0.2072 0.083 Uiso 1 1 calc R
C12 C 0.7569(6) 0.5906(5) 0.1927(10) 0.097(3) Uani 1 1 d .
H12A H 0.7097 0.6118 0.1659 0.116 Uiso 1 1 calc R
H12B H 0.7623 0.5614 0.1073 0.116 Uiso 1 1 calc R
C2 C 0.4167(4) 0.2057(3) 0.3428(8) 0.0604(19) Uani 1 1 d .
H2 H 0.4513 0.2118 0.4327 0.072 Uiso 1 1 calc R
C3 C 0.3662(5) 0.1553(4) 0.3417(9) 0.079(3) Uani 1 1 d .
H3 H 0.3666 0.1289 0.4291 0.094 Uiso 1 1 calc R
C4 C 0.3187(4) 0.1860(3) 0.0819(8) 0.0568(17) Uani 1 1 d .
H4 H 0.2864 0.1803 -0.0115 0.068 Uiso 1 1 calc R
C1 C 0.3701(3) 0.2347(3) 0.0949(7) 0.0445(13) Uani 1 1 d .
H1 H 0.3715 0.2617 0.0092 0.053 Uiso 1 1 calc R
C13 C 0.5017(4) 0.3479(3) 0.6190(7) 0.0541(16) Uani 1 1 d .
C11 C 0.7577(6) 0.5491(5) 0.3299(12) 0.098(3) Uani 1 1 d .
H11A H 0.7540 0.5781 0.4168 0.117 Uiso 1 1 calc R
H11B H 0.8039 0.5259 0.3545 0.117 Uiso 1 1 calc R
C5 C 0.3139(4) 0.1446(4) 0.2061(9) 0.066(2) Uani 1 1 d .
C14 C 0.315(3) 0.252(3) 0.633(4) 0.31(2) Uani 1 1 d D
N1 N 0.4189(2) 0.2457(2) 0.2248(5) 0.0366(10) Uani 1 1 d .
N2 N 0.5876(2) 0.4012(2) 0.2836(5) 0.0390(10) Uiso 1 1 d .
N3 N 0.5024(3) 0.3325(2) 0.4964(6) 0.0439(11) Uani 1 1 d .
N4 N 0.514(2) 0.3749(6) 0.755(4) 0.107(11) Uani 0.50 1 d P
N5 N 0.264(5) 0.215(2) 0.610(11) 0.41(8) Uani 0.50 1 d P
N6 N 0.325(4) 0.281(4) 0.510(8) 0.76(6) Uiso 1 1 d D
Zn1 Zn 0.5000 0.32488(4) 0.2500 0.0300(3) Uani 1 2 d S
O1W O 0.5000 0.0478(8) 0.7500 0.151(5) Uiso 1 2 d S

loop_
_atom_site_aniso_label
_atom_site_aniso_U_11
_atom_site_aniso_U_22
_atom_site_aniso_U_33
_atom_site_aniso_U_23
_atom_site_aniso_U_13
_atom_site_aniso_U_12
C6 0.053(4) 0.050(3) 0.054(4) 0.004(3) 0.017(3) -0.014(3)
C7 0.051(3) 0.044(3) 0.062(4) -0.010(3) 0.003(3) -0.005(3)
C9 0.075(5) 0.043(4) 0.079(5) -0.003(3) -0.013(4) -0.017(3)
C10 0.074(5) 0.056(4) 0.067(4) 0.016(3) -0.006(4) -0.035(4)
C8 0.052(4) 0.088(6) 0.070(5) 0.010(4) 0.022(3) -0.027(4)
C12 0.113(7) 0.101(7) 0.068(5) 0.017(5) -0.006(5) -0.071(6)
C2 0.070(4) 0.054(4) 0.050(4) 0.009(3) -0.004(3) -0.031(4)
C3 0.096(6) 0.074(5) 0.057(4) 0.019(4) -0.008(4) -0.051(5)
C4 0.057(4) 0.058(4) 0.050(4) 0.002(3) -0.005(3) -0.023(3)
C1 0.042(3) 0.046(3) 0.044(3) 0.003(2) 0.005(2) -0.008(3)
C13 0.081(5) 0.043(3) 0.037(4) 0.005(3) 0.008(3) -0.004(3)
C11 0.100(7) 0.092(6) 0.091(6) 0.015(5) -0.006(5) -0.066(6)
C5 0.077(5) 0.060(4) 0.057(4) 0.002(3) 0.003(3) -0.036(4)
C14 0.41(5) 0.30(4) 0.30(3) -0.01(3) 0.29(4) 0.05(4)
N1 0.037(2) 0.034(2) 0.040(2) 0.0023(17) 0.0082(18) -0.0059(18)
N3 0.055(3) 0.048(3) 0.029(2) -0.0020(19) 0.010(2) -0.001(2)
N4 0.21(3) 0.078(8) 0.052(8) -0.033(12) 0.068(15) -0.090(17)
N5 0.57(12) 0.15(3) 0.71(17) 0.12(5) 0.59(14) 0.09(4)
Zn1 0.0318(5) 0.0285(5) 0.0310(5) 0.000 0.0090(3) 0.000

loop_
_atom_type_symbol
_atom_type_description
_atom_type_scat_dispersion_real
_atom_type_scat_dispersion_imag
_atom_type_scat_source
C C 0.0033 0.0016 'International Tables Vol C Tables 4.2.6.8 and 6.1.1.4'
H H 0.0000 0.0000 'International Tables Vol C Tables 4.2.6.8 and 6.1.1.4'
N N 0.0061 0.0033 'International Tables Vol C Tables 4.2.6.8 and 6.1.1.4'
O O 0.0106 0.0060 'International Tables Vol C Tables 4.2.6.8 and 6.1.1.4'
Zn Zn 0.2839 1.4301 'International Tables Vol C Tables 4.2.6.8 and 6.1.1.4'

loop_
_geom_angle_atom_site_label_1
_geom_angle_atom_site_label_2
_geom_angle_atom_site_label_3
_geom_angle
_geom_angle_site_symmetry_1
_geom_angle_site_symmetry_3
N2 C6 C8 121.7(6) . .
N2 C7 C9 124.2(7) . .
C10 C9 C7 120.0(7) . .
C9 C10 C8 116.4(6) . .
C9 C10 C11 122.1(9) . .
C8 C10 C11 121.4(9) . .
C10 C8 C6 121.1(7) . .
C11 C12 C5 116.4(7) . 3
N1 C2 C3 124.0(6) . .
C2 C3 C5 119.0(7) . .
C5 C4 C1 120.7(6) . .
N1 C1 C4 123.3(6) . .
N3 C13 N4 165.1(15) . 2_656
N3 C13 N4 166.0(15) . .
N4 C13 N4 23(3) 2_656 .
C12 C11 C10 113.7(7) . .
C4 C5 C3 115.9(6) . .
C4 C5 C12 121.0(6) . 3_445
C3 C5 C12 123.0(7) . 3_445
N6 C14 N5 112(7) . .
C2 N1 C1 117.0(5) . .
C2 N1 Zn1 119.0(4) . .
C1 N1 Zn1 123.9(4) . .
C7 N2 C6 116.6(5) . .
C7 N2 Zn1 123.5(4) . .
C6 N2 Zn1 119.9(4) . .
C13 N3 Zn1 168.0(5) . .
N4 N4 C13 77(7) 2_656 2_656
N4 N4 C13 80(7) 2_656 .
C13 N4 C13 125.6(13) 2_656 .
N6 N5 N6 105(5) . 7_556
N6 N5 C14 35(3) . .
N6 N5 C14 135(5) 7_556 .
N5 N6 C14 33(5) . .
N5 N6 N5 75(5) . 7_556
C14 N6 N5 104(6) . 7_556
N5 N6 N6 35(3) . 7_556
C14 N6 N6 66(4) . 7_556
N5 N6 N6 40(2) 7_556 7_556
N3 Zn1 N3 172.0(3) . 2_655
N3 Zn1 N1 91.90(18) . .
N3 Zn1 N1 93.91(18) 2_655 .
N3 Zn1 N1 93.91(18) . 2_655
N3 Zn1 N1 91.90(18) 2_655 2_655
N1 Zn1 N1 87.1(2) . 2_655
N3 Zn1 N2 86.85(18) . .
N3 Zn1 N2 87.65(18) 2_655 .
N1 Zn1 N2 176.47(16) . .
N1 Zn1 N2 89.71(18) 2_655 .
N3 Zn1 N2 87.65(18) . 2_655
N3 Zn1 N2 86.85(18) 2_655 2_655
N1 Zn1 N2 89.71(18) . 2_655
N1 Zn1 N2 176.47(16) 2_655 2_655
N2 Zn1 N2 93.5(2) . 2_655

loop_
_geom_bond_atom_site_label_1
_geom_bond_atom_site_label_2
_geom_bond_distance
_geom_bond_site_symmetry_2
C6 N2 1.351(8) .
C6 C8 1.382(9) .
C7 N2 1.320(8) .
C7 C9 1.370(10) .
C9 C10 1.373(13) .
C10 C8 1.371(12) .
C10 C11 1.507(10) .
C12 C11 1.459(13) .
C12 C5 1.504(10) 3
C2 N1 1.314(8) .
C2 C3 1.379(10) .
C3 C5 1.409(10) .
C4 C5 1.384(10) .
C4 C1 1.357(9) .
C1 N1 1.339(7) .
C13 N3 1.123(8) .
C13 N4 1.31(3) 2_656
C13 N4 1.29(3) .
C5 C12 1.504(10) 3_445
C14 N6 1.268(10) .
C14 N5 1.19(8) .
N1 Zn1 2.174(4) .
N2 Zn1 2.217(5) .
N3 Zn1 2.162(5) .
N4 N4 0.51(7) 2_656
N4 C13 1.31(3) 2_656
N5 N6 2.04(6) .
N5 N6 1.81(11) 7_556
N6 N5 1.81(11) 7_556
N6 N6 3.05(14) 7_556
Zn1 N3 2.162(5) 2_655
Zn1 N1 2.174(4) 2_655
Zn1 N2 2.217(5) 2_655
